data_4322098
loop_
_publ_author_name
'Matti Haukka'
'Pipsa Hirva'
'Saija Luukkanen'
'Mirja Kallinen'
'Markku Ahlgr\'en'
'Tapani A. Pakkanen'

_publ_contact_author
;
        Matti Haukka
        Department of Chemistry
        University of Joensuu
        PO Box 111, FIN-80101
        Finland
;
_publ_contact_author_email matti.haukka@joensuu.fi
_publ_contact_author_fax 358-13-2513344
_publ_contact_author_phone 358-13-2513345
_publ_section_title
;
 Reactions of Ruthenium Bipyridine Catalyst Precursors: Synthetic,
 Structural, and Theoretical Studies on Ruthenium Mono(bipyridine)
 Carbonyls in Ethylene Glycol Solutions
;
_journal_name_full 'Inorganic Chemistry'
_journal_page_first 3182
_journal_page_last 3189
_journal_paper_doi 10.1021/ic981266y
_journal_volume 38
_journal_year 1999
_chemical_formula_sum 'C13 H13 Cl3 N2 O5 Ru'
_chemical_formula_weight 484.67
_chemical_name_common '[Ru(bpy)(CO)3Cl]+[Cl]-.(H5O2)+(Cl)-'
_chemical_name_systematic
; 
 ? 
;
_space_group_IT_number 60
_symmetry_cell_setting orthorhombic
_symmetry_space_group_name_Hall '-P 2n 2ab'
_symmetry_space_group_name_H-M 'P b c n'
_atom_sites_solution_hydrogens geom
_atom_sites_solution_primary direct
_atom_sites_solution_secondary difmap
_audit_creation_method SHELXL-97
_cell_angle_alpha 90.00
_cell_angle_beta 90.00
_cell_angle_gamma 90.00
_cell_formula_units_Z 8
_cell_length_a 20.856(4)
_cell_length_b 13.523(3)
_cell_length_c 13.203(3)
_cell_measurement_temperature 293(2)
_cell_volume 3723.7(14)
_computing_cell_refinement 'Denzo/Scalepack (Otwinowski, Minor, 1997)'
_computing_data_collection 'kcd (Nonius, 1997)'
_computing_data_reduction 'Denzo/Scalepack (Otwinowski, Minor, 1997)'
_computing_publication_material SHELXL-97
_computing_structure_refinement 'SHELXL-97 (Sheldrick, 1997)'
_computing_structure_solution 'SHELXS-97 (Sheldrick, 1990)'
_diffrn_ambient_temperature 293(2)
_diffrn_measured_fraction_theta_full 0.892
_diffrn_measured_fraction_theta_max 0.892
_diffrn_measurement_device_type 'Nonius Kappa CCD'
_diffrn_measurement_method phi/omega-scans
_diffrn_radiation_monochromator graphite
_diffrn_radiation_source 'fine-focus sealed tube'
_diffrn_radiation_type MoK\a
_diffrn_radiation_wavelength 0.71073
_diffrn_reflns_av_R_equivalents 0.0107
_diffrn_reflns_av_sigmaI/netI 0.0291
_diffrn_reflns_limit_h_max 26
_diffrn_reflns_limit_h_min -25
_diffrn_reflns_limit_k_max 16
_diffrn_reflns_limit_k_min -16
_diffrn_reflns_limit_l_max 16
_diffrn_reflns_limit_l_min -16
_diffrn_reflns_number 7155
_diffrn_reflns_theta_full 26.37
_diffrn_reflns_theta_max 26.37
_diffrn_reflns_theta_min 4.26
_exptl_absorpt_coefficient_mu 1.296
_exptl_absorpt_correction_type none
_exptl_crystal_colour 'pale yellow (nearly colourless)'
_exptl_crystal_density_diffrn 1.729
_exptl_crystal_density_method 'not measured'
_exptl_crystal_description 'rectangular blocks'
_exptl_crystal_F_000 1920
_exptl_crystal_size_max 0.3
_exptl_crystal_size_mid 0.2
_exptl_crystal_size_min 0.2
_refine_diff_density_max 0.484
_refine_diff_density_min -0.400
_refine_diff_density_rms 0.049
_refine_ls_extinction_coef 0.00121(15)
_refine_ls_extinction_expression Fc^*^=kFc[1+0.001xFc^2^\l^3^/sin(2\q)]^-1/4^
_refine_ls_extinction_method SHELXL
_refine_ls_goodness_of_fit_ref 0.934
_refine_ls_hydrogen_treatment mixed
_refine_ls_matrix_type full
_refine_ls_number_parameters 270
_refine_ls_number_reflns 3792
_refine_ls_number_restraints 0
_refine_ls_restrained_S_all 0.934
_refine_ls_R_factor_all 0.0251
_refine_ls_R_factor_gt 0.0203
_refine_ls_shift/su_max 0.007
_refine_ls_shift/su_mean 0.000
_refine_ls_structure_factor_coef Fsqd
_refine_ls_weighting_details 'w=1/[\s^2^(Fo^2^)+(0.0308P)^2^+0.0000P] where P=(Fo^2^+2Fc^2^)/3'
_refine_ls_weighting_scheme calc
_refine_ls_wR_factor_gt 0.0498
_refine_ls_wR_factor_ref 0.0505
_reflns_number_gt 3045
_reflns_number_total 3792
_reflns_threshold_expression >2sigma(I)
_cod_data_source_file ic981266y_1.cif
_cod_data_source_block '[Ru(bpy)(CO)3Cl]+[Cl]-.(H5O2)+(Cl)-'
_cod_depositor_comments
;
The following automatic conversions were performed:

'_symmetry_cell_setting' tag value 'Orthorombic' was replaced with
'orthorhombic' value as specified in the replacement file
'/home/robertas/cod-tools/perl-scripts/inputs/replacement_values.lst'.

Automatic conversion script
Id: cif_fix_values 3143 2015-03-26 13:38:13Z robertas 

The following automatic conversions were performed:

'_refine_ls_weighting_scheme' value 'calc
w=1/[\s^2^(Fo^2^)+(0.0308P)^2^+0.0000P] where P=(Fo^2^+2Fc^2^)/3' was
changed to 'calc'. New tag '_refine_ls_weighting_details' was
created. The value of the new tag was set to
'w=1/[\s^2^(Fo^2^)+(0.0308P)^2^+0.0000P] where P=(Fo^2^+2Fc^2^)/3'.

Automatic conversion script
Id: cif_fix_values 3143 2015-03-26 13:38:13Z robertas 
;
_cod_database_code 4322098

loop_
_symmetry_equiv_pos_as_xyz
'x, y, z'
'-x+1/2, -y+1/2, z+1/2'
'-x, y, -z+1/2'
'x+1/2, -y+1/2, -z'
'-x, -y, -z'
'x-1/2, y-1/2, -z-1/2'
'x, -y, z-1/2'
'-x-1/2, y-1/2, z'

loop_
_atom_site_label
_atom_site_type_symbol
_atom_site_fract_x
_atom_site_fract_y
_atom_site_fract_z
_atom_site_U_iso_or_equiv
_atom_site_adp_type
_atom_site_occupancy
_atom_site_calc_flag
_atom_site_refinement_flags
_atom_site_disorder_assembly
_atom_site_disorder_group
Ru Ru 0.415802(6) 0.229755(10) 0.016357(11) 0.03254(6) Uani 1 d . . .
Cl1 Cl 0.42430(2) 0.31162(4) -0.14327(4) 0.05097(13) Uani 1 d . . .
C1 C 0.44676(9) 0.11346(14) -0.05402(16) 0.0447(4) Uani 1 d . . .
O1 O 0.46681(7) 0.05093(11) -0.09984(13) 0.0679(4) Uani 1 d . . .
C2 C 0.32880(9) 0.19261(13) -0.01636(13) 0.0385(4) Uani 1 d . . .
O2 O 0.27778(6) 0.17619(10) -0.03734(10) 0.0512(3) Uani 1 d . . .
C3 C 0.41286(8) 0.16262(14) 0.14427(15) 0.0425(4) Uani 1 d . . .
O3 O 0.41572(7) 0.12238(12) 0.21879(12) 0.0653(4) Uani 1 d . . .
N1 N 0.39224(6) 0.36877(10) 0.07700(10) 0.0339(3) Uani 1 d . . .
N2 N 0.50649(6) 0.28660(10) 0.05551(11) 0.0352(3) Uani 1 d . . .
C19 C 0.56233(9) 0.23891(15) 0.04646(17) 0.0456(4) Uani 1 d . . .
C18 C 0.61961(9) 0.28035(16) 0.07718(17) 0.0501(5) Uani 1 d . . .
C17 C 0.61997(9) 0.37321(16) 0.11685(15) 0.0486(5) Uani 1 d . . .
C16 C 0.56267(9) 0.42390(14) 0.12479(14) 0.0408(4) Uani 1 d . . .
C15 C 0.50617(7) 0.37913(12) 0.09451(12) 0.0331(4) Uani 1 d . . .
C14 C 0.44294(8) 0.42696(12) 0.10278(12) 0.0327(4) Uani 1 d . . .
C13 C 0.43392(9) 0.52338(14) 0.13437(13) 0.0383(4) Uani 1 d . . .
C12 C 0.37281(9) 0.56197(14) 0.13976(14) 0.0425(4) Uani 1 d . . .
C11 C 0.32197(9) 0.50351(14) 0.11266(14) 0.0425(4) Uani 1 d . . .
C10 C 0.33280(8) 0.40799(14) 0.08204(14) 0.0411(4) Uani 1 d . . .
H19 H 0.5598(10) 0.1767(18) 0.0230(16) 0.056(6) Uiso 1 d . . .
H18 H 0.6532(11) 0.2454(16) 0.0659(19) 0.064(7) Uiso 1 d . . .
H17 H 0.6611(9) 0.4072(15) 0.1389(15) 0.058(6) Uiso 1 d . . .
H16 H 0.5613(8) 0.4860(14) 0.1509(13) 0.039(5) Uiso 1 d . . .
H13 H 0.4665(8) 0.5601(12) 0.1484(12) 0.031(5) Uiso 1 d . . .
H12 H 0.3678(9) 0.6221(14) 0.1610(14) 0.045(5) Uiso 1 d . . .
H11 H 0.2835(9) 0.5236(14) 0.1146(14) 0.044(5) Uiso 1 d . . .
H10 H 0.2998(8) 0.3653(14) 0.0656(14) 0.041(5) Uiso 1 d . . .
O14 O 0.31916(8) -0.10607(12) 0.24906(13) 0.0579(4) Uani 1 d . . .
O15 O 0.26457(9) 0.02670(13) 0.34322(14) 0.0630(4) Uani 1 d . . .
H152 H 0.2933(13) 0.038(2) 0.401(2) 0.102(10) Uiso 1 d . . .
H151 H 0.2631(12) 0.079(2) 0.3157(19) 0.075(9) Uiso 1 d . . .
H142 H 0.2886(14) -0.159(2) 0.241(2) 0.110(10) Uiso 1 d . . .
H141 H 0.3291(12) -0.083(2) 0.182(2) 0.097(9) Uiso 1 d . . .
H145 H 0.2931(16) -0.034(3) 0.299(3) 0.142(12) Uiso 1 d . . .
Cl5 Cl 0.34405(2) -0.04558(4) 0.03844(4) 0.05165(13) Uani 1 d . . .
Cl6 Cl 0.26287(3) 0.21961(4) 0.22258(4) 0.05437(14) Uani 1 d . . .

loop_
_atom_site_aniso_label
_atom_site_aniso_U_11
_atom_site_aniso_U_22
_atom_site_aniso_U_33
_atom_site_aniso_U_23
_atom_site_aniso_U_13
_atom_site_aniso_U_12
Ru 0.03129(9) 0.02776(9) 0.03855(10) -0.00132(6) -0.00128(5) -0.00131(5)
Cl1 0.0624(3) 0.0469(3) 0.0436(3) 0.0066(2) -0.0038(2) -0.0122(2)
C1 0.0405(10) 0.0394(10) 0.0541(11) 0.0001(9) 0.0013(9) -0.0049(8)
O1 0.0689(10) 0.0517(9) 0.0830(11) -0.0226(8) 0.0177(8) 0.0049(7)
C2 0.0426(10) 0.0325(9) 0.0402(10) -0.0010(7) 0.0005(8) -0.0003(8)
O2 0.0385(7) 0.0558(9) 0.0593(9) -0.0047(7) -0.0087(6) -0.0061(6)
C3 0.0388(10) 0.0380(10) 0.0506(12) -0.0016(9) -0.0022(8) 0.0006(8)
O3 0.0770(11) 0.0678(10) 0.0512(9) 0.0145(8) -0.0043(7) 0.0081(8)
N1 0.0323(7) 0.0310(7) 0.0383(8) -0.0009(6) -0.0002(6) 0.0000(6)
N2 0.0303(7) 0.0332(8) 0.0419(8) -0.0017(6) -0.0019(6) 0.0005(6)
C19 0.0374(10) 0.0378(11) 0.0617(13) -0.0041(10) -0.0015(9) 0.0039(8)
C18 0.0328(10) 0.0515(13) 0.0660(14) -0.0005(10) -0.0033(9) 0.0052(9)
C17 0.0351(10) 0.0558(12) 0.0550(12) 0.0011(10) -0.0074(9) -0.0049(9)
C16 0.0404(10) 0.0407(11) 0.0414(10) -0.0049(8) -0.0044(8) -0.0042(8)
C15 0.0331(8) 0.0366(9) 0.0295(8) 0.0008(7) -0.0016(7) -0.0019(7)
C14 0.0340(9) 0.0346(9) 0.0293(8) -0.0007(7) -0.0003(7) -0.0015(7)
C13 0.0405(10) 0.0369(10) 0.0374(10) -0.0047(8) -0.0033(8) -0.0045(8)
C12 0.0525(12) 0.0341(10) 0.0410(11) -0.0059(8) 0.0023(8) 0.0063(9)
C11 0.0380(10) 0.0426(10) 0.0469(11) -0.0008(9) 0.0035(8) 0.0096(8)
C10 0.0327(9) 0.0396(10) 0.0509(11) -0.0015(9) 0.0004(8) -0.0008(8)
O14 0.0715(10) 0.0513(9) 0.0509(9) 0.0059(7) -0.0009(8) -0.0094(8)
O15 0.0881(12) 0.0446(9) 0.0562(10) 0.0055(8) -0.0083(9) -0.0009(8)
Cl5 0.0567(3) 0.0458(3) 0.0525(3) 0.0022(2) 0.0080(2) 0.0036(2)
Cl6 0.0620(3) 0.0419(3) 0.0592(3) 0.0025(2) -0.0003(2) 0.0008(2)

loop_
_atom_type_symbol
_atom_type_description
_atom_type_scat_dispersion_real
_atom_type_scat_dispersion_imag
_atom_type_scat_source
C C 0.0033 0.0016 'International Tables Vol C Tables 4.2.6.8 and 6.1.1.4'
H H 0.0000 0.0000 'International Tables Vol C Tables 4.2.6.8 and 6.1.1.4'
N N 0.0061 0.0033 'International Tables Vol C Tables 4.2.6.8 and 6.1.1.4'
O O 0.0106 0.0060 'International Tables Vol C Tables 4.2.6.8 and 6.1.1.4'
Cl Cl 0.1484 0.1585 'International Tables Vol C Tables 4.2.6.8 and 6.1.1.4'
Ru Ru -1.2594 0.8363 'International Tables Vol C Tables 4.2.6.8 and 6.1.1.4'

loop_
_geom_angle_atom_site_label_1
_geom_angle_atom_site_label_2
_geom_angle_atom_site_label_3
_geom_angle
_geom_angle_site_symmetry_1
_geom_angle_site_symmetry_3
_geom_angle_publ_flag
C3 Ru C2 92.51(7) . . ?
C3 Ru C1 92.79(8) . . ?
C2 Ru C1 89.70(7) . . ?
C3 Ru N1 94.61(7) . . ?
C2 Ru N1 95.63(6) . . ?
C1 Ru N1 170.67(7) . . ?
C3 Ru N2 89.16(7) . . ?
C2 Ru N2 173.41(7) . . ?
C1 Ru N2 96.59(6) . . ?
N1 Ru N2 77.87(5) . . ?
C3 Ru Cl1 177.52(5) . . ?
C2 Ru Cl1 89.59(5) . . ?
C1 Ru Cl1 85.89(6) . . ?
N1 Ru Cl1 86.50(4) . . ?
N2 Ru Cl1 88.90(4) . . ?
O1 C1 Ru 174.72(17) . . ?
O2 C2 Ru 176.17(17) . . ?
O3 C3 Ru 175.07(16) . . ?
C10 N1 C14 118.29(14) . . ?
C10 N1 Ru 125.79(11) . . ?
C14 N1 Ru 115.51(10) . . ?
C19 N2 C15 118.99(15) . . ?
C19 N2 Ru 125.76(12) . . ?
C15 N2 Ru 115.24(10) . . ?
N2 C19 C18 122.12(19) . . ?
N2 C19 H19 115.6(13) . . ?
C18 C19 H19 122.2(13) . . ?
C17 C18 C19 119.52(19) . . ?
C17 C18 H18 124.8(16) . . ?
C19 C18 H18 115.6(16) . . ?
C18 C17 C16 118.83(18) . . ?
C18 C17 H17 122.2(11) . . ?
C16 C17 H17 118.9(11) . . ?
C17 C16 C15 119.84(18) . . ?
C17 C16 H16 120.9(11) . . ?
C15 C16 H16 119.2(11) . . ?
N2 C15 C16 120.68(15) . . ?
N2 C15 C14 116.02(14) . . ?
C16 C15 C14 123.29(15) . . ?
N1 C14 C13 121.01(15) . . ?
N1 C14 C15 115.03(14) . . ?
C13 C14 C15 123.96(15) . . ?
C12 C13 C14 119.90(17) . . ?
C12 C13 H13 119.9(11) . . ?
C14 C13 H13 120.1(11) . . ?
C11 C12 C13 118.90(18) . . ?
C11 C12 H12 122.2(12) . . ?
C13 C12 H12 118.9(12) . . ?
C12 C11 C10 119.53(18) . . ?
C12 C11 H11 122.7(13) . . ?
C10 C11 H11 117.8(13) . . ?
N1 C10 C11 122.37(17) . . ?
N1 C10 H10 115.3(11) . . ?
C11 C10 H10 122.3(11) . . ?
H142 O14 H141 106(2) . . ?
H142 O14 H145 110(2) . . ?
H141 O14 H145 108(2) . . ?
H152 O15 H151 104(2) . . ?
H152 O15 H145 101(2) . . ?
H151 O15 H145 114(2) . . ?

loop_
_geom_bond_atom_site_label_1
_geom_bond_atom_site_label_2
_geom_bond_distance
_geom_bond_site_symmetry_2
_geom_bond_publ_flag
Ru C3 1.918(2) . ?
Ru C2 1.9317(19) . ?
Ru C1 1.937(2) . ?
Ru N1 2.1015(14) . ?
Ru N2 2.1062(14) . ?
Ru Cl1 2.3872(7) . ?
C1 O1 1.121(2) . ?
C2 O2 1.122(2) . ?
C3 O3 1.126(2) . ?
N1 C10 1.350(2) . ?
N1 C14 1.361(2) . ?
N2 C19 1.337(2) . ?
N2 C15 1.353(2) . ?
C19 C18 1.380(3) . ?
C19 H19 0.90(2) . ?
C18 C17 1.361(3) . ?
C18 H18 0.86(2) . ?
C17 C16 1.382(3) . ?
C17 H17 1.016(19) . ?
C16 C15 1.384(2) . ?
C16 H16 0.909(18) . ?
C15 C14 1.473(2) . ?
C14 C13 1.382(2) . ?
C13 C12 1.379(3) . ?
C13 H13 0.861(16) . ?
C12 C11 1.370(3) . ?
C12 H12 0.866(19) . ?
C11 C10 1.372(3) . ?
C11 H11 0.848(18) . ?
C10 H10 0.924(18) . ?
O14 H142 0.97(3) . ?
O14 H141 0.97(3) . ?
O14 H145 1.30(4) . ?
O15 H152 0.99(3) . ?
O15 H151 0.79(3) . ?
O15 H145 1.17(4) . ?

loop_
_geom_torsion_atom_site_label_1
_geom_torsion_atom_site_label_2
_geom_torsion_atom_site_label_3
_geom_torsion_atom_site_label_4
_geom_torsion
_geom_torsion_site_symmetry_1
_geom_torsion_site_symmetry_2
_geom_torsion_site_symmetry_3
_geom_torsion_site_symmetry_4
_geom_torsion_publ_flag
C3 Ru C1 O1 -153(2) . . . . ?
C2 Ru C1 O1 115(2) . . . . ?
N1 Ru C1 O1 -10(2) . . . . ?
N2 Ru C1 O1 -63(2) . . . . ?
Cl1 Ru C1 O1 25(2) . . . . ?
C3 Ru C2 O2 138(2) . . . . ?
C1 Ru C2 O2 -129(2) . . . . ?
N1 Ru C2 O2 43(2) . . . . ?
N2 Ru C2 O2 33(3) . . . . ?
Cl1 Ru C2 O2 -43(2) . . . . ?
C2 Ru C3 O3 152(2) . . . . ?
C1 Ru C3 O3 63(2) . . . . ?
N1 Ru C3 O3 -112(2) . . . . ?
N2 Ru C3 O3 -34(2) . . . . ?
Cl1 Ru C3 O3 5(3) . . . . ?
C3 Ru N1 C10 -94.69(15) . . . . ?
C2 Ru N1 C10 -1.70(15) . . . . ?
C1 Ru N1 C10 122.9(4) . . . . ?
N2 Ru N1 C10 177.16(15) . . . . ?
Cl1 Ru N1 C10 87.54(14) . . . . ?
C3 Ru N1 C14 92.78(12) . . . . ?
C2 Ru N1 C14 -174.23(12) . . . . ?
C1 Ru N1 C14 -49.6(5) . . . . ?
N2 Ru N1 C14 4.63(11) . . . . ?
Cl1 Ru N1 C14 -84.99(11) . . . . ?
C3 Ru N2 C19 81.98(17) . . . . ?
C2 Ru N2 C19 -173.2(5) . . . . ?
C1 Ru N2 C19 -10.73(18) . . . . ?
N1 Ru N2 C19 176.88(17) . . . . ?
Cl1 Ru N2 C19 -96.47(17) . . . . ?
C3 Ru N2 C15 -96.90(13) . . . . ?
C2 Ru N2 C15 7.9(6) . . . . ?
C1 Ru N2 C15 170.38(13) . . . . ?
N1 Ru N2 C15 -2.00(12) . . . . ?
Cl1 Ru N2 C15 84.65(12) . . . . ?
C15 N2 C19 C18 1.1(3) . . . . ?
Ru N2 C19 C18 -177.74(16) . . . . ?
N2 C19 C18 C17 -0.9(3) . . . . ?
C19 C18 C17 C16 -0.4(3) . . . . ?
C18 C17 C16 C15 1.3(3) . . . . ?
C19 N2 C15 C16 -0.1(3) . . . . ?
Ru N2 C15 C16 178.87(13) . . . . ?
C19 N2 C15 C14 -179.67(16) . . . . ?
Ru N2 C15 C14 -0.71(19) . . . . ?
C17 C16 C15 N2 -1.1(3) . . . . ?
C17 C16 C15 C14 178.43(17) . . . . ?
C10 N1 C14 C13 0.7(2) . . . . ?
Ru N1 C14 C13 173.81(13) . . . . ?
C10 N1 C14 C15 -179.51(15) . . . . ?
Ru N1 C14 C15 -6.39(18) . . . . ?
N2 C15 C14 N1 4.7(2) . . . . ?
C16 C15 C14 N1 -174.85(16) . . . . ?
N2 C15 C14 C13 -175.50(16) . . . . ?
C16 C15 C14 C13 4.9(3) . . . . ?
N1 C14 C13 C12 -0.2(3) . . . . ?
C15 C14 C13 C12 179.99(16) . . . . ?
C14 C13 C12 C11 -0.5(3) . . . . ?
C13 C12 C11 C10 0.7(3) . . . . ?
C14 N1 C10 C11 -0.4(3) . . . . ?
Ru N1 C10 C11 -172.77(14) . . . . ?
C12 C11 C10 N1 -0.3(3) . . . . ?
